data_4032001
loop_
_publ_author_name
'Mukherjee, Prasun'
'Das, Asish R.'

_publ_section_title
;
 Diastereoselective Synthesis of Structurally and Stereochemically
 Diversified 2-Oxa-7-azabicyclo[4.1.0]hept-3-enyl Carboxylates and Their
 Potential Application toward the Synthesis of Functionalized
 Pyranooxazolone and Pyrrole Derivatives through Skeletal Transformations.
;
_journal_issue 13
_journal_name_full 'The Journal of organic chemistry'
_journal_page_first 5513
_journal_page_last 5524
_journal_paper_doi 10.1021/acs.joc.6b00849
_journal_volume 81
_journal_year 2016
_chemical_formula_moiety 'C29 H26 N2 O9'
_chemical_formula_sum 'C29 H26 N2 O9'
_chemical_formula_weight 543.49
_chemical_name_systematic
; 
 ? 
;
_space_group_IT_number 14
_symmetry_cell_setting monoclinic
_symmetry_space_group_name_Hall '-P 2ybc'
_symmetry_space_group_name_H-M 'P 1 21/c 1'
_atom_sites_solution_hydrogens geom
_atom_sites_solution_primary direct
_atom_sites_solution_secondary difmap
_audit_creation_method SHELXL-97
_cell_angle_alpha 90.00
_cell_angle_beta 96.900(2)
_cell_angle_gamma 90.00
_cell_formula_units_Z 4
_cell_length_a 12.2536(7)
_cell_length_b 11.1077(6)
_cell_length_c 19.8629(12)
_cell_measurement_reflns_used 7563
_cell_measurement_temperature 296(2)
_cell_measurement_theta_max 27.98
_cell_measurement_theta_min 2.48
_cell_volume 2683.9(3)
_computing_cell_refinement 'Bruker SAINT'
_computing_data_collection 'Bruker APEX2'
_computing_data_reduction 'Bruker SAINT'
_computing_molecular_graphics 'Bruker SHELXTL'
_computing_publication_material 'Bruker SHELXTL'
_computing_structure_refinement 'SHELXL-97 (Sheldrick, 2008)'
_computing_structure_solution 'SHELXS-97 (Sheldrick, 2008)'
_diffrn_ambient_temperature 296(2)
_diffrn_measured_fraction_theta_full 0.996
_diffrn_measured_fraction_theta_max 0.996
_diffrn_measurement_device_type 'Bruker APEX-II CCD'
_diffrn_measurement_method '\f and \w scans'
_diffrn_radiation_monochromator graphite
_diffrn_radiation_source 'fine-focus sealed tube'
_diffrn_radiation_type MoK\a
_diffrn_radiation_wavelength 0.71073
_diffrn_reflns_av_R_equivalents 0.0374
_diffrn_reflns_av_sigmaI/netI 0.0307
_diffrn_reflns_limit_h_max 16
_diffrn_reflns_limit_h_min -15
_diffrn_reflns_limit_k_max 14
_diffrn_reflns_limit_k_min -13
_diffrn_reflns_limit_l_max 26
_diffrn_reflns_limit_l_min -26
_diffrn_reflns_number 32190
_diffrn_reflns_theta_full 28.10
_diffrn_reflns_theta_max 28.10
_diffrn_reflns_theta_min 1.67
_exptl_absorpt_coefficient_mu 0.101
_exptl_crystal_colour yellow
_exptl_crystal_density_diffrn 1.345
_exptl_crystal_density_method 'not measured'
_exptl_crystal_description needle
_exptl_crystal_F_000 1132
_refine_diff_density_max 0.337
_refine_diff_density_min -0.338
_refine_diff_density_rms 0.062
_refine_ls_extinction_method none
_refine_ls_goodness_of_fit_ref 0.838
_refine_ls_hydrogen_treatment mixed
_refine_ls_matrix_type full
_refine_ls_number_parameters 374
_refine_ls_number_reflns 6516
_refine_ls_number_restraints 0
_refine_ls_restrained_S_all 0.838
_refine_ls_R_factor_all 0.0888
_refine_ls_R_factor_gt 0.0588
_refine_ls_shift/su_max 0.010
_refine_ls_shift/su_mean 0.001
_refine_ls_structure_factor_coef Fsqd
_refine_ls_weighting_details 'calc w=1/[\s^2^(Fo^2^)+(0.1492P)^2^+1.0825P] where P=(Fo^2^+2Fc^2^)/3'
_refine_ls_weighting_scheme calc
_refine_ls_wR_factor_gt 0.1762
_refine_ls_wR_factor_ref 0.2192
_reflns_number_gt 4207
_reflns_number_total 6516
_reflns_threshold_expression >2sigma(I)
_cod_data_source_file jo6b00849_si_002.cif
_cod_data_source_block ard_pm_ohcy_0m
_cod_depositor_comments
;
The following automatic conversions were performed:

'_symmetry_cell_setting' value 'Monoclinic' changed to 'monoclinic'
according to
/usr/data/users/saulius/crontab/automatic-downloads/current/ACS/lib/dictionaries/cif_core.dic
dictionary named 'cif_core.dic' version 2.4.2 from 2011-04-26.

Automatic conversion script
Id: cif_fix_values 4268 2015-11-12 08:31:59Z antanas 
;
_cod_original_sg_symbol_H-M 'P 21/c'
_cod_database_code 4032001

loop_
_symmetry_equiv_pos_as_xyz
'x, y, z'
'-x, y+1/2, -z+1/2'
'-x, -y, -z'
'x, -y-1/2, z-1/2'

loop_
_atom_site_label
_atom_site_type_symbol
_atom_site_fract_x
_atom_site_fract_y
_atom_site_fract_z
_atom_site_U_iso_or_equiv
_atom_site_adp_type
_atom_site_occupancy
_atom_site_symmetry_multiplicity
_atom_site_calc_flag
_atom_site_refinement_flags
O2 O 0.75938(13) 0.68815(14) 0.25177(8) 0.0644(4) Uani 1 1 d .
O9 O 1.5021(2) 0.7442(3) 0.39121(15) 0.1352(11) Uani 1 1 d .
N1 N 0.94815(16) 0.72693(14) 0.29181(9) 0.0568(5) Uani 1 1 d .
O3 O 0.72521(15) 0.50745(16) 0.20322(10) 0.0818(5) Uani 1 1 d .
O1 O 0.87711(13) 0.70570(13) 0.17497(7) 0.0616(4) Uani 1 1 d .
O7 O 0.89048(18) 0.77334(17) 0.05179(8) 0.0861(6) Uani 1 1 d .
O6 O 1.17577(15) 0.44459(15) 0.15847(8) 0.0711(5) Uani 1 1 d .
O5 O 0.85998(18) 0.57444(15) 0.38024(9) 0.0824(6) Uani 1 1 d .
O4 O 0.91691(17) 0.40579(14) 0.33442(8) 0.0747(5) Uani 1 1 d .
O8 O 1.4742(2) 0.6080(3) 0.46076(14) 0.1330(10) Uani 1 1 d .
C1 C 0.86852(19) 0.67634(17) 0.24261(10) 0.0542(5) Uani 1 1 d .
N2 N 1.4468(2) 0.6654(2) 0.40996(11) 0.0801(6) Uani 1 1 d .
C27 C 1.34271(19) 0.6348(2) 0.36943(10) 0.0595(5) Uani 1 1 d .
C26 C 1.2901(2) 0.5300(2) 0.38265(11) 0.0672(6) Uani 1 1 d .
H24 H 1.3187 0.4800 0.4180 0.081 Uiso 1 1 calc R
C25 C 1.1945(2) 0.50018(19) 0.34293(10) 0.0625(6) Uani 1 1 d .
H23 H 1.1586 0.4289 0.3512 0.075 Uiso 1 1 calc R
C24 C 1.15043(18) 0.57519(16) 0.29032(9) 0.0494(4) Uani 1 1 d .
C3 C 1.04262(17) 0.54222(16) 0.24861(9) 0.0485(4) Uani 1 1 d .
H2 H 1.0364 0.4543 0.2488 0.058 Uiso 1 1 calc R
C2 C 0.94667(17) 0.59280(16) 0.28168(9) 0.0498(4) Uani 1 1 d .
C17 C 0.6896(2) 0.5983(2) 0.22412(11) 0.0655(6) Uani 1 1 d .
C18 C 0.5720(2) 0.6337(3) 0.22554(17) 0.0905(8) Uani 1 1 d .
H8 H 0.5596 0.6427 0.2731 0.109 Uiso 1 1 calc R
C23 C 0.5460(3) 0.7562(3) 0.1897(3) 0.1173(14) Uani 1 1 d .
H17 H 0.4754 0.7853 0.2004 0.141 Uiso 1 1 calc R
H18 H 0.6015 0.8146 0.2065 0.141 Uiso 1 1 calc R
C22 C 0.5430(4) 0.7455(4) 0.1159(3) 0.1315(16) Uani 1 1 d .
H16 H 0.6153 0.7232 0.1049 0.158 Uiso 1 1 calc R
H15 H 0.5241 0.8228 0.0950 0.158 Uiso 1 1 calc R
C21 C 0.4607(4) 0.6528(5) 0.0877(3) 0.1465(18) Uani 1 1 d .
H13 H 0.4612 0.6470 0.0390 0.176 Uiso 1 1 calc R
H14 H 0.3877 0.6775 0.0962 0.176 Uiso 1 1 calc R
C28 C 1.30122(19) 0.71237(19) 0.31786(11) 0.0605(5) Uani 1 1 d .
H25 H 1.3379 0.7832 0.3097 0.073 Uiso 1 1 calc R
C29 C 1.20468(18) 0.68214(18) 0.27906(10) 0.0555(5) Uani 1 1 d .
H26 H 1.1751 0.7338 0.2448 0.067 Uiso 1 1 calc R
C19 C 0.4942(3) 0.5377(4) 0.1942(3) 0.1108(13) Uani 1 1 d .
C20 C 0.4864(3) 0.5332(4) 0.1191(3) 0.1217(14) Uani 1 1 d .
H12 H 0.4296 0.4764 0.1021 0.146 Uiso 1 1 calc R
H11 H 0.5556 0.5046 0.1060 0.146 Uiso 1 1 calc R
C5 C 0.96130(17) 0.65772(16) 0.14592(9) 0.0503(4) Uani 1 1 d .
C6 C 0.9592(2) 0.70183(19) 0.07459(10) 0.0595(5) Uani 1 1 d .
C7 C 1.04522(19) 0.65397(19) 0.03553(9) 0.0583(5) Uani 1 1 d .
C12 C 1.11897(18) 0.56802(19) 0.06351(9) 0.0550(5) Uani 1 1 d .
C13 C 1.11590(17) 0.52558(17) 0.13468(9) 0.0512(5) Uani 1 1 d .
C4 C 1.03691(17) 0.58199(16) 0.17557(9) 0.0482(4) Uani 1 1 d .
C11 C 1.1954(2) 0.5191(3) 0.02501(11) 0.0719(7) Uani 1 1 d .
H22 H 1.2442 0.4600 0.0430 0.086 Uiso 1 1 calc R
C10 C 1.1972(2) 0.5607(3) -0.04162(13) 0.0868(9) Uani 1 1 d .
H21 H 1.2487 0.5296 -0.0677 0.104 Uiso 1 1 calc R
C9 C 1.1249(3) 0.6459(3) -0.06865(12) 0.0863(9) Uani 1 1 d .
H20 H 1.1272 0.6720 -0.1129 0.104 Uiso 1 1 calc R
C8 C 1.0489(2) 0.6932(3) -0.03105(11) 0.0756(7) Uani 1 1 d .
H19 H 0.9998 0.7514 -0.0497 0.091 Uiso 1 1 calc R
C14 C 0.90642(19) 0.51206(18) 0.33429(10) 0.0551(5) Uani 1 1 d .
C15 C 0.8167(3) 0.5051(3) 0.43409(15) 0.1014(11) Uani 1 1 d .
H3 H 0.8663 0.4392 0.4481 0.122 Uiso 1 1 calc R
H4 H 0.8119 0.5565 0.4731 0.122 Uiso 1 1 calc R
C16 C 0.7116(5) 0.4592(7) 0.4106(3) 0.184(3) Uani 1 1 d .
H7 H 0.6605 0.5245 0.4026 0.276 Uiso 1 1 calc R
H5 H 0.6879 0.4061 0.4441 0.276 Uiso 1 1 calc R
H6 H 0.7151 0.4156 0.3691 0.276 Uiso 1 1 calc R
H1 H 0.918(2) 0.747(2) 0.3240(14) 0.073(8) Uiso 1 1 d .
H9 H 0.512(3) 0.458(4) 0.212(2) 0.126(13) Uiso 1 1 d .
H10 H 0.416(3) 0.563(3) 0.1933(17) 0.108(10) Uiso 1 1 d .

loop_
_atom_site_aniso_label
_atom_site_aniso_U_11
_atom_site_aniso_U_22
_atom_site_aniso_U_33
_atom_site_aniso_U_23
_atom_site_aniso_U_13
_atom_site_aniso_U_12
O2 0.0748(10) 0.0565(8) 0.0650(9) -0.0136(7) 0.0212(7) 0.0088(7)
O9 0.1161(19) 0.135(2) 0.143(2) 0.0439(18) -0.0325(16) -0.0496(17)
N1 0.0825(12) 0.0377(8) 0.0536(9) -0.0074(7) 0.0222(9) -0.0001(8)
O3 0.0822(11) 0.0630(10) 0.0991(13) -0.0221(9) 0.0065(10) 0.0067(9)
O1 0.0837(10) 0.0519(8) 0.0519(8) 0.0070(6) 0.0190(7) 0.0175(7)
O7 0.1281(16) 0.0766(11) 0.0532(9) 0.0128(8) 0.0088(9) 0.0332(11)
O6 0.0876(11) 0.0686(10) 0.0613(9) 0.0025(7) 0.0262(8) 0.0184(9)
O5 0.1335(16) 0.0577(9) 0.0669(9) -0.0106(7) 0.0568(10) -0.0149(9)
O4 0.1159(14) 0.0458(8) 0.0688(9) 0.0065(7) 0.0376(9) -0.0006(8)
O8 0.135(2) 0.145(2) 0.1058(17) 0.0418(17) -0.0417(15) -0.0240(17)
C1 0.0764(13) 0.0415(9) 0.0477(10) -0.0042(7) 0.0197(9) 0.0069(9)
N2 0.0877(15) 0.0808(15) 0.0693(13) 0.0051(11) -0.0005(11) -0.0011(12)
C27 0.0743(13) 0.0566(12) 0.0480(10) -0.0027(9) 0.0093(9) 0.0050(10)
C26 0.0953(17) 0.0543(12) 0.0508(11) 0.0116(9) 0.0036(11) 0.0057(11)
C25 0.0928(16) 0.0439(10) 0.0505(10) 0.0099(8) 0.0075(10) -0.0028(10)
C24 0.0739(12) 0.0388(9) 0.0378(8) 0.0011(7) 0.0165(8) 0.0041(8)
C3 0.0726(12) 0.0345(8) 0.0408(8) 0.0010(7) 0.0172(8) 0.0019(8)
C2 0.0733(13) 0.0355(8) 0.0434(9) -0.0042(7) 0.0180(8) -0.0014(8)
C17 0.0767(15) 0.0627(13) 0.0587(11) -0.0033(10) 0.0152(10) 0.0069(11)
C18 0.0796(17) 0.101(2) 0.0945(19) -0.0072(17) 0.0256(15) 0.0099(16)
C23 0.080(2) 0.075(2) 0.191(4) -0.029(2) -0.005(2) 0.0183(16)
C22 0.132(3) 0.102(3) 0.151(4) 0.036(3) -0.027(3) -0.015(2)
C21 0.134(3) 0.136(4) 0.154(4) 0.019(3) -0.046(3) -0.019(3)
C28 0.0737(14) 0.0491(11) 0.0600(11) 0.0069(9) 0.0132(10) -0.0017(10)
C29 0.0733(13) 0.0459(10) 0.0488(10) 0.0118(8) 0.0133(9) 0.0036(9)
C19 0.072(2) 0.094(2) 0.168(4) 0.021(3) 0.023(2) -0.0029(18)
C20 0.087(2) 0.098(3) 0.171(4) -0.017(3) -0.021(2) -0.0053(19)
C5 0.0717(12) 0.0392(9) 0.0412(9) -0.0015(7) 0.0124(8) 0.0005(8)
C6 0.0896(15) 0.0485(11) 0.0404(9) 0.0000(8) 0.0076(9) -0.0020(10)
C7 0.0809(14) 0.0565(12) 0.0380(9) -0.0024(8) 0.0090(9) -0.0137(10)
C12 0.0649(12) 0.0638(12) 0.0381(8) -0.0097(8) 0.0132(8) -0.0149(10)
C13 0.0667(12) 0.0457(10) 0.0431(9) -0.0046(7) 0.0147(8) -0.0018(9)
C4 0.0694(12) 0.0375(8) 0.0392(8) -0.0025(7) 0.0125(8) -0.0027(8)
C11 0.0655(13) 0.1014(18) 0.0516(11) -0.0120(11) 0.0186(10) -0.0115(13)
C10 0.0784(17) 0.135(3) 0.0513(12) -0.0185(15) 0.0276(12) -0.0227(17)
C9 0.0941(19) 0.125(2) 0.0417(11) 0.0033(13) 0.0156(12) -0.0275(18)
C8 0.1004(18) 0.0868(17) 0.0401(10) 0.0019(10) 0.0102(11) -0.0203(14)
C14 0.0772(14) 0.0466(10) 0.0440(9) -0.0044(8) 0.0178(9) -0.0062(9)
C15 0.152(3) 0.0858(19) 0.0799(17) -0.0157(15) 0.069(2) -0.035(2)
C16 0.162(5) 0.243(7) 0.160(5) 0.012(5) 0.074(4) -0.063(5)

loop_
_atom_type_symbol
_atom_type_description
_atom_type_scat_dispersion_real
_atom_type_scat_dispersion_imag
_atom_type_scat_source
C C 0.0033 0.0016 'International Tables Vol C Tables 4.2.6.8 and 6.1.1.4'
H H 0.0000 0.0000 'International Tables Vol C Tables 4.2.6.8 and 6.1.1.4'
N N 0.0061 0.0033 'International Tables Vol C Tables 4.2.6.8 and 6.1.1.4'
O O 0.0106 0.0060 'International Tables Vol C Tables 4.2.6.8 and 6.1.1.4'

loop_
_geom_angle_atom_site_label_1
_geom_angle_atom_site_label_2
_geom_angle_atom_site_label_3
_geom_angle
C1 O2 C17 116.23(16)
C1 N1 C2 61.10(13)
C1 N1 H1 107.9(19)
C2 N1 H1 112.0(19)
C5 O1 C1 117.89(15)
C14 O5 C15 116.71(19)
O2 C1 O1 106.92(17)
O2 C1 N1 118.15(16)
O1 C1 N1 116.52(18)
O2 C1 C2 124.49(17)
O1 C1 C2 122.00(16)
N1 C1 C2 62.48(13)
O9 N2 O8 122.4(3)
O9 N2 C27 119.2(2)
O8 N2 C27 118.3(2)
C26 C27 C28 122.0(2)
C26 C27 N2 119.4(2)
C28 C27 N2 118.7(2)
C25 C26 C27 118.9(2)
C25 C26 H24 120.5
C27 C26 H24 120.5
C26 C25 C24 120.9(2)
C26 C25 H23 119.5
C24 C25 H23 119.5
C29 C24 C25 118.7(2)
C29 C24 C3 121.29(16)
C25 C24 C3 119.91(18)
C4 C3 C24 112.99(16)
C4 C3 C2 110.96(16)
C24 C3 C2 110.03(15)
C4 C3 H2 107.5
C24 C3 H2 107.5
C2 C3 H2 107.5
C1 C2 C14 119.42(18)
C1 C2 N1 56.41(13)
C14 C2 N1 119.84(15)
C1 C2 C3 119.25(15)
C14 C2 C3 114.49(16)
N1 C2 C3 115.23(16)
O3 C17 O2 120.9(2)
O3 C17 C18 128.4(3)
O2 C17 C18 110.7(2)
C17 C18 C19 111.6(3)
C17 C18 C23 111.5(3)
C19 C18 C23 110.1(3)
C17 C18 H8 107.8
C19 C18 H8 107.8
C23 C18 H8 107.8
C22 C23 C18 111.5(3)
C22 C23 H17 109.3
C18 C23 H17 109.3
C22 C23 H18 109.3
C18 C23 H18 109.3
H17 C23 H18 108.0
C23 C22 C21 111.3(4)
C23 C22 H16 109.4
C21 C22 H16 109.4
C23 C22 H15 109.4
C21 C22 H15 109.4
H16 C22 H15 108.0
C22 C21 C20 110.9(3)
C22 C21 H13 109.5
C20 C21 H13 109.5
C22 C21 H14 109.5
C20 C21 H14 109.5
H13 C21 H14 108.0
C29 C28 C27 118.5(2)
C29 C28 H25 120.8
C27 C28 H25 120.8
C28 C29 C24 120.93(18)
C28 C29 H26 119.5
C24 C29 H26 119.5
C20 C19 C18 113.5(3)
C20 C19 H9 109(2)
C18 C19 H9 113(2)
C20 C19 H10 93(2)
C18 C19 H10 111(2)
H9 C19 H10 117(3)
C19 C20 C21 112.2(4)
C19 C20 H12 109.2
C21 C20 H12 109.2
C19 C20 H11 109.2
C21 C20 H11 109.2
H12 C20 H11 107.9
C4 C5 O1 125.84(17)
C4 C5 C6 123.80(18)
O1 C5 C6 110.36(17)
O7 C6 C7 123.29(19)
O7 C6 C5 120.2(2)
C7 C6 C5 116.49(19)
C12 C7 C8 120.0(2)
C12 C7 C6 120.59(17)
C8 C7 C6 119.3(2)
C7 C12 C11 120.0(2)
C7 C12 C13 120.51(18)
C11 C12 C13 119.5(2)
O6 C13 C4 120.24(17)
O6 C13 C12 121.11(18)
C4 C13 C12 118.64(18)
C5 C4 C13 119.41(16)
C5 C4 C3 123.90(17)
C13 C4 C3 116.54(17)
C12 C11 C10 118.6(3)
C12 C11 H22 120.7
C10 C11 H22 120.7
C9 C10 C11 121.1(3)
C9 C10 H21 119.5
C11 C10 H21 119.5
C10 C9 C8 120.4(2)
C10 C9 H20 119.8
C8 C9 H20 119.8
C9 C8 C7 119.9(3)
C9 C8 H19 120.0
C7 C8 H19 120.0
O4 C14 O5 124.94(19)
O4 C14 C2 123.35(18)
O5 C14 C2 111.70(17)
C16 C15 O5 110.1(4)
C16 C15 H3 109.6
O5 C15 H3 109.6
C16 C15 H4 109.6
O5 C15 H4 109.6
H3 C15 H4 108.2
C15 C16 H7 109.5
C15 C16 H5 109.5
H7 C16 H5 109.5
C15 C16 H6 109.5
H7 C16 H6 109.5
H5 C16 H6 109.5

loop_
_geom_bond_atom_site_label_1
_geom_bond_atom_site_label_2
_geom_bond_distance
O2 C1 1.377(3)
O2 C17 1.384(3)
O9 N2 1.194(3)
N1 C1 1.412(3)
N1 C2 1.503(2)
N1 H1 0.81(3)
O3 C17 1.193(3)
O1 C5 1.351(2)
O1 C1 1.399(2)
O7 C6 1.205(3)
O6 C13 1.220(3)
O5 C14 1.327(2)
O5 C15 1.467(3)
O4 C14 1.187(2)
O8 N2 1.206(3)
C1 C2 1.484(3)
N2 C27 1.464(3)
C27 C26 1.371(3)
C27 C28 1.388(3)
C26 C25 1.372(3)
C26 H24 0.9300
C25 C24 1.394(3)
C25 H23 0.9300
C24 C29 1.392(3)
C24 C3 1.517(3)
C3 C4 1.510(2)
C3 C2 1.521(3)
C3 H2 0.9800
C2 C14 1.504(3)
C17 C18 1.497(4)
C18 C19 1.514(5)
C18 C23 1.551(5)
C18 H8 0.9800
C23 C22 1.467(6)
C23 H17 0.9700
C23 H18 0.9700
C22 C21 1.502(6)
C22 H16 0.9700
C22 H15 0.9700
C21 C20 1.486(6)
C21 H13 0.9700
C21 H14 0.9700
C28 C29 1.374(3)
C28 H25 0.9300
C29 H26 0.9300
C19 C20 1.483(6)
C19 H9 0.97(4)
C19 H10 0.99(4)
C20 H12 0.9700
C20 H11 0.9700
C5 C4 1.335(3)
C5 C6 1.496(3)
C6 C7 1.481(3)
C7 C12 1.384(3)
C7 C8 1.398(3)
C12 C11 1.389(3)
C12 C13 1.495(3)
C13 C4 1.476(3)
C11 C10 1.405(4)
C11 H22 0.9300
C10 C9 1.362(5)
C10 H21 0.9300
C9 C8 1.366(4)
C9 H20 0.9300
C8 H19 0.9300
C15 C16 1.412(6)
C15 H3 0.9700
C15 H4 0.9700
C16 H7 0.9600
C16 H5 0.9600
C16 H6 0.9600
